data_4066014
loop_
_publ_author_name
'Drinkel, Emma'
'Brice\~no, Alexander'
'Dorta, Reto'
'Dorta, Romano'

_publ_section_title
;
 Hemilabile P-Alkene Ligands in Chiral Rhodium and Copper Complexes:
 Catalytic Asymmetric 1,4 Additions to Enones. 2&#x2020;,(1)
;
_journal_issue 11
_journal_name_full Organometallics
_journal_page_first 2503
_journal_paper_doi 10.1021/om100248u
_journal_volume 29
_journal_year 2010
_chemical_absolute_configuration ad
_chemical_formula_moiety 'C68 H44 Cu I N2 O4 P2, 2(H2 O), 2(C6 H6)'
_chemical_formula_sum 'C80 H60 Cu I N2 O6 P2'
_chemical_formula_weight 1397.68
_chemical_name_systematic
; 
 ? 
;
_space_group_IT_number 18
_symmetry_cell_setting orthorhombic
_symmetry_space_group_name_Hall 'P 2 2ab'
_symmetry_space_group_name_H-M 'P 21 21 2'
_atom_sites_solution_hydrogens geom
_atom_sites_solution_primary direct
_atom_sites_solution_secondary difmap
_audit_creation_method SHELXL-97
_cell_angle_alpha 90.00
_cell_angle_beta 90.00
_cell_angle_gamma 90.00
_cell_formula_units_Z 2
_cell_length_a 13.686(3)
_cell_length_b 24.927(5)
_cell_length_c 10.4443(19)
_cell_measurement_reflns_used 1545
_cell_measurement_temperature 293(2)
_cell_measurement_theta_max 27.76
_cell_measurement_theta_min 1.66
_cell_volume 3563.1(12)
_computing_cell_refinement 'CrystalClear (Rigaku, 2002)'
_computing_data_collection 'CrystalClear (Rigaku, 2002)'
_computing_data_reduction 'CrystalStructure (Rigaku/MSC, 2004)'
_computing_molecular_graphics
;
SHELXLTL-NT (Bruker, 1998)
;
_computing_publication_material
; 
SHELXLTL-NT (Bruker, 1998) and PLATON (Spek, 2003).
;
_computing_structure_refinement 'SHELXLTL-NT (Bruker, 1998)'
_computing_structure_solution 'SHELXLTL-NT (Bruker, 1998)'
_diffrn_ambient_temperature 293(2)
_diffrn_detector_area_resol_mean 14.6306
_diffrn_measured_fraction_theta_full 0.994
_diffrn_measured_fraction_theta_max 0.878
_diffrn_measurement_device
;
Mercury (2x2 bin mode)
;
_diffrn_measurement_device_type 'Rigaku AFC7S Mercury'
_diffrn_measurement_method '\w '
_diffrn_radiation_detector CCD
_diffrn_radiation_monochromator graphite
_diffrn_radiation_source 'normal-focus sealed tube'
_diffrn_radiation_type MoK\a
_diffrn_radiation_wavelength 0.71070
_diffrn_reflns_av_R_equivalents 0.0582
_diffrn_reflns_av_sigmaI/netI 0.0595
_diffrn_reflns_limit_h_max 15
_diffrn_reflns_limit_h_min -16
_diffrn_reflns_limit_k_max 32
_diffrn_reflns_limit_k_min -32
_diffrn_reflns_limit_l_max 13
_diffrn_reflns_limit_l_min -12
_diffrn_reflns_number 40609
_diffrn_reflns_theta_full 25.00
_diffrn_reflns_theta_max 28.21
_diffrn_reflns_theta_min 1.63
_diffrn_standards_decay_% 0
_diffrn_standards_interval_count 0
_diffrn_standards_interval_time 0
_diffrn_standards_number 0
_exptl_absorpt_coefficient_mu 0.838
_exptl_absorpt_correction_T_max 0.856
_exptl_absorpt_correction_T_min 0.765
_exptl_absorpt_correction_type multi-scan
_exptl_absorpt_process_details 'Jacobson, R. (1998) Private communication'
_exptl_crystal_colour 'pale green'
_exptl_crystal_density_diffrn 1.303
_exptl_crystal_density_method 'not measured'
_exptl_crystal_description prism
_exptl_crystal_F_000 1428
_exptl_crystal_size_max 0.40
_exptl_crystal_size_mid 0.26
_exptl_crystal_size_min 0.18
_refine_diff_density_max 0.506
_refine_diff_density_min -0.472
_refine_diff_density_rms 0.067
_refine_ls_abs_structure_details 'Flack H D (1983), Acta Cryst. A39, 876-881'
_refine_ls_abs_structure_Flack -0.01(3)
_refine_ls_extinction_method none
_refine_ls_goodness_of_fit_ref 1.077
_refine_ls_hydrogen_treatment constr
_refine_ls_matrix_type full
_refine_ls_number_parameters 524
_refine_ls_number_reflns 7526
_refine_ls_number_restraints 573
_refine_ls_restrained_S_all 1.049
_refine_ls_R_factor_all 0.1450
_refine_ls_R_factor_gt 0.0680
_refine_ls_shift/su_max 0.001
_refine_ls_shift/su_mean 0.000
_refine_ls_structure_factor_coef Fsqd
_refine_ls_weighting_details 'calc w=1/[\s^2^(Fo^2^)+(0.0771P)^2^+2.0932P] where P=(Fo^2^+2Fc^2^)/3'
_refine_ls_weighting_scheme calc
_refine_ls_wR_factor_gt 0.1539
_refine_ls_wR_factor_ref 0.1915
_reflns_number_gt 4124
_reflns_number_total 7526
_reflns_threshold_expression >2sigma(I)
_cod_data_source_file om100248u_si_015.cif
_cod_data_source_block shelxle
_cod_depositor_comments
;
The following automatic conversions were performed:

'_symmetry_cell_setting' value 'Orthorhombic' changed to
'orthorhombic' according to
/home/saulius/struct/CIF-dictionaries/cif_core.dic dictionary named
'cif_core.dic' version 2.4.1 from 2010-06-29.

Automatic conversion script
Id: cif_fix_values 1715 2011-07-08 13:25:40Z adriana 
;
_cod_original_cell_volume 3563.1(11)
_cod_original_sg_symbol_Hall 'P 2 2ab '
_cod_database_code 4066014

loop_
_symmetry_equiv_pos_as_xyz
'x, y, z'
'x+1/2, -y+1/2, -z'
'-x+1/2, y+1/2, -z'
'-x, -y, z'

loop_
_atom_site_label
_atom_site_type_symbol
_atom_site_fract_x
_atom_site_fract_y
_atom_site_fract_z
_atom_site_U_iso_or_equiv
_atom_site_adp_type
_atom_site_occupancy
_atom_site_symmetry_multiplicity
_atom_site_calc_flag
_atom_site_refinement_flags
_atom_site_disorder_assembly
_atom_site_disorder_group
I1 I 1.0000 1.0000 1.09968(6) 0.1335(4) Uani 1 2 d S . .
Cu1 Cu 1.0000 1.0000 0.86047(9) 0.0761(3) Uani 1 2 d S . .
N1 N 0.8261(4) 1.0485(2) 0.6832(6) 0.0766(15) Uani 1 1 d . . .
P1 P 0.86843(12) 0.99027(7) 0.73679(14) 0.0671(4) Uani 1 1 d . A .
O1 O 0.8947(3) 0.95212(15) 0.6162(4) 0.0629(10) Uani 1 1 d . . .
O2 O 0.7664(3) 0.96239(16) 0.7844(4) 0.0688(11) Uani 1 1 d . . .
C1 C 0.8259(4) 0.9297(2) 0.5342(6) 0.0599(14) Uani 1 1 d . A .
C2 C 0.8305(5) 0.9460(2) 0.4059(6) 0.0728(18) Uani 1 1 d . . .
H2A H 0.8770 0.9708 0.3794 0.087 Uiso 1 1 calc R A .
C3 C 0.7657(5) 0.9250(3) 0.3210(6) 0.0769(19) Uani 1 1 d . A .
H3A H 0.7696 0.9353 0.2356 0.092 Uiso 1 1 calc R . .
C4 C 0.6929(5) 0.8882(3) 0.3575(6) 0.0697(16) Uani 1 1 d . . .
C5 C 0.6217(6) 0.8677(3) 0.2697(7) 0.088(2) Uani 1 1 d . A .
H5A H 0.6238 0.8781 0.1843 0.106 Uiso 1 1 calc R . .
C6 C 0.5512(6) 0.8334(3) 0.3091(8) 0.095(2) Uani 1 1 d . . .
H6A H 0.5073 0.8194 0.2500 0.113 Uiso 1 1 calc R A .
C7 C 0.5441(5) 0.8188(3) 0.4390(7) 0.086(2) Uani 1 1 d . A .
H7A H 0.4946 0.7960 0.4663 0.103 Uiso 1 1 calc R . .
C8 C 0.6105(5) 0.8384(3) 0.5244(7) 0.0740(17) Uani 1 1 d . . .
H8A H 0.6044 0.8292 0.6103 0.089 Uiso 1 1 calc R A .
C9 C 0.6873(4) 0.8720(2) 0.4871(5) 0.0592(14) Uani 1 1 d . A .
C10 C 0.7601(4) 0.8911(2) 0.5781(5) 0.0594(14) Uani 1 1 d . . .
C11 C 0.7662(4) 0.8715(2) 0.7109(5) 0.0571(14) Uani 1 1 d . A .
C12 C 0.7717(4) 0.9068(3) 0.8095(6) 0.0657(16) Uani 1 1 d . A .
C13 C 0.7803(6) 0.8919(3) 0.9380(6) 0.086(2) Uani 1 1 d . . .
H13A H 0.7835 0.9180 1.0015 0.103 Uiso 1 1 calc R A .
C14 C 0.7839(5) 0.8394(4) 0.9695(7) 0.089(2) Uani 1 1 d . A .
H14A H 0.7899 0.8293 1.0549 0.107 Uiso 1 1 calc R . .
C15 C 0.7786(5) 0.7999(3) 0.8732(6) 0.0743(18) Uani 1 1 d . . .
C16 C 0.7859(6) 0.7456(4) 0.9075(9) 0.104(3) Uani 1 1 d . A .
H16A H 0.7896 0.7358 0.9933 0.125 Uiso 1 1 calc R . .
C17 C 0.7875(6) 0.7064(4) 0.8129(10) 0.107(3) Uani 1 1 d . . .
H17A H 0.7901 0.6703 0.8346 0.128 Uiso 1 1 calc R A .
C18 C 0.7851(5) 0.7222(3) 0.6844(8) 0.090(2) Uani 1 1 d . A .
H18A H 0.7867 0.6960 0.6209 0.107 Uiso 1 1 calc R . .
C19 C 0.7804(4) 0.7749(3) 0.6498(7) 0.0706(16) Uani 1 1 d . . .
H19A H 0.7821 0.7842 0.5636 0.085 Uiso 1 1 calc R A .
C20 C 0.7732(4) 0.8151(2) 0.7420(6) 0.0610(14) Uani 1 1 d . A .
C27 C 0.8402(8) 1.0846(6) 0.4344(13) 0.095(5) Uani 0.592(8) 1 d PD A 1
H27A H 0.8486 1.0753 0.3489 0.114 Uiso 0.592(8) 1 calc PR A 1
C28 C 0.9156(11) 1.1103(7) 0.4830(11) 0.107(6) Uani 0.592(8) 1 d PD A 1
H28A H 0.9677 1.1199 0.4307 0.128 Uiso 0.592(8) 1 calc PR A 1
C21 C 0.7340(5) 1.0530(5) 0.6169(9) 0.084(3) Uani 0.592(8) 1 d PGU A 1
C22 C 0.6422(7) 1.0444(4) 0.6701(8) 0.092(3) Uani 0.592(8) 1 d PGU A 1
H22A H 0.6365 1.0352 0.7561 0.110 Uiso 0.592(8) 1 calc PR A 1
C23 C 0.5590(5) 1.0495(4) 0.5947(10) 0.107(3) Uani 0.592(8) 1 d PGU A 1
H23A H 0.4976 1.0437 0.6303 0.129 Uiso 0.592(8) 1 calc PR A 1
C24 C 0.5675(6) 1.0632(4) 0.4662(10) 0.120(4) Uani 0.592(8) 1 d PGU A 1
H24A H 0.5119 1.0665 0.4158 0.143 Uiso 0.592(8) 1 calc PR A 1
C25 C 0.6593(8) 1.0718(4) 0.4130(8) 0.118(4) Uani 0.592(8) 1 d PGU A 1
H25A H 0.6651 1.0809 0.3270 0.141 Uiso 0.592(8) 1 calc PR A 1
C26 C 0.7425(6) 1.0667(4) 0.4884(9) 0.096(3) Uani 0.592(8) 1 d PGDU A 1
C29 C 0.9172(10) 1.1243(5) 0.6244(10) 0.089(3) Uani 0.592(8) 1 d PGDU A 1
C30 C 0.9682(9) 1.1711(4) 0.6526(11) 0.106(3) Uani 0.592(8) 1 d PGU A 1
H30A H 0.9974 1.1906 0.5872 0.128 Uiso 0.592(8) 1 calc PR A 1
C31 C 0.9756(10) 1.1886(4) 0.7786(13) 0.114(4) Uani 0.592(8) 1 d PGU A 1
H31A H 1.0098 1.2198 0.7975 0.136 Uiso 0.592(8) 1 calc PR A 1
C32 C 0.9320(10) 1.1593(5) 0.8764(10) 0.113(4) Uani 0.592(8) 1 d PGU A 1
H32A H 0.9370 1.1710 0.9607 0.136 Uiso 0.592(8) 1 calc PR A 1
C33 C 0.8810(12) 1.1125(5) 0.8483(11) 0.094(3) Uani 0.592(8) 1 d PGU A 1
H33A H 0.8518 1.0930 0.9137 0.113 Uiso 0.592(8) 1 calc PR A 1
C34 C 0.8736(12) 1.0951(5) 0.7223(12) 0.082(3) Uani 0.592(8) 1 d PGU A 1
C27A C 0.9034(13) 1.0952(13) 0.453(3) 0.105(6) Uani 0.408(8) 1 d PDU A 2
H27B H 0.9408 1.0818 0.3855 0.126 Uiso 0.408(8) 1 calc PR A 2
C28A C 0.9554(19) 1.1264(9) 0.5288(15) 0.100(4) Uani 0.408(8) 1 d PDU A 2
H28B H 1.0096 1.1439 0.4951 0.120 Uiso 0.408(8) 1 calc PR A 2
C21A C 0.7640(11) 1.0592(8) 0.5652(15) 0.094(4) Uani 0.408(8) 1 d PGU A 2
C22A C 0.6662(12) 1.0456(7) 0.5801(13) 0.101(4) Uani 0.408(8) 1 d PGU A 2
H22B H 0.6431 1.0346 0.6596 0.122 Uiso 0.408(8) 1 calc PR A 2
C23A C 0.6029(9) 1.0483(7) 0.4762(17) 0.115(4) Uani 0.408(8) 1 d PGU A 2
H23B H 0.5375 1.0392 0.4861 0.138 Uiso 0.408(8) 1 calc PR A 2
C24A C 0.6375(12) 1.0648(7) 0.3573(15) 0.126(4) Uani 0.408(8) 1 d PGU A 2
H24B H 0.5951 1.0666 0.2878 0.151 Uiso 0.408(8) 1 calc PR A 2
C25A C 0.7353(13) 1.0785(7) 0.3424(14) 0.115(4) Uani 0.408(8) 1 d PGU A 2
H25B H 0.7584 1.0895 0.2629 0.138 Uiso 0.408(8) 1 calc PR A 2
C26A C 0.7985(10) 1.0757(8) 0.4463(18) 0.102(4) Uani 0.408(8) 1 d PGDU A 2
C29A C 0.9305(16) 1.1350(8) 0.6688(14) 0.092(3) Uani 0.408(8) 1 d PGDU A 2
C30A C 0.9720(13) 1.1776(6) 0.7351(17) 0.099(4) Uani 0.408(8) 1 d PGU A 2
H30B H 1.0112 1.2022 0.6923 0.119 Uiso 0.408(8) 1 calc PR A 2
C31A C 0.9548(13) 1.1835(6) 0.8655(17) 0.110(4) Uani 0.408(8) 1 d PGU A 2
H31B H 0.9825 1.2121 0.9099 0.132 Uiso 0.408(8) 1 calc PR A 2
C32A C 0.8961(14) 1.1468(7) 0.9296(14) 0.107(4) Uani 0.408(8) 1 d PGU A 2
H32B H 0.8846 1.1507 1.0169 0.128 Uiso 0.408(8) 1 calc PR A 2
C33A C 0.8546(16) 1.1041(8) 0.8633(18) 0.089(4) Uani 0.408(8) 1 d PGU A 2
H33B H 0.8153 1.0796 0.9062 0.107 Uiso 0.408(8) 1 calc PR A 2
C34A C 0.8718(19) 1.0982(8) 0.7329(18) 0.083(3) Uani 0.408(8) 1 d PGU A 2
C35 C 0.9603(19) 0.7858(5) 0.238(2) 0.121(5) Uani 0.505(16) 1 d PGU B 1
H35A H 0.9894 0.8195 0.2403 0.146 Uiso 0.505(16) 1 calc PR B 1
C36 C 1.0090(9) 0.7429(11) 0.1821(19) 0.119(4) Uani 0.505(16) 1 d PGU B 1
H36A H 1.0706 0.7479 0.1466 0.142 Uiso 0.505(16) 1 calc PR B 1
C37 C 0.9654(18) 0.6925(7) 0.1791(19) 0.129(5) Uani 0.505(16) 1 d PGU B 1
H37A H 0.9980 0.6638 0.1416 0.155 Uiso 0.505(16) 1 calc PR B 1
C38 C 0.8733(19) 0.6851(7) 0.232(2) 0.125(5) Uani 0.505(16) 1 d PGU B 1
H38A H 0.8442 0.6514 0.2301 0.150 Uiso 0.505(16) 1 calc PR B 1
C39 C 0.8247(9) 0.7280(13) 0.2883(19) 0.119(5) Uani 0.505(16) 1 d PGU B 1
H39A H 0.7630 0.7231 0.3238 0.143 Uiso 0.505(16) 1 calc PR B 1
C40 C 0.8682(19) 0.7784(9) 0.2913(18) 0.121(5) Uani 0.505(16) 1 d PGU B 1
H40A H 0.8356 0.8071 0.3288 0.145 Uiso 0.505(16) 1 calc PR B 1
C35A C 0.9868(12) 0.7731(10) 0.221(2) 0.126(5) Uani 0.495(16) 1 d PGU B 2
H35B H 1.0386 0.7964 0.2056 0.151 Uiso 0.495(16) 1 calc PR B 2
C36A C 0.9957(13) 0.7190(12) 0.192(2) 0.129(5) Uani 0.495(16) 1 d PGU B 2
H36B H 1.0535 0.7060 0.1568 0.155 Uiso 0.495(16) 1 calc PR B 2
C37A C 0.918(2) 0.6842(5) 0.215(2) 0.130(5) Uani 0.495(16) 1 d PGU B 2
H37B H 0.9243 0.6480 0.1956 0.156 Uiso 0.495(16) 1 calc PR B 2
C38A C 0.8320(15) 0.7036(9) 0.268(2) 0.117(5) Uani 0.495(16) 1 d PGU B 2
H38B H 0.7801 0.6804 0.2832 0.141 Uiso 0.495(16) 1 calc PR B 2
C39A C 0.8230(11) 0.7578(10) 0.2969(16) 0.110(4) Uani 0.495(16) 1 d PGU B 2
H39B H 0.7652 0.7708 0.3320 0.132 Uiso 0.495(16) 1 calc PR B 2
C40A C 0.9005(18) 0.7926(4) 0.274(2) 0.118(5) Uani 0.495(16) 1 d PGU B 2
H40B H 0.8945 0.8288 0.2933 0.141 Uiso 0.495(16) 1 calc PR B 2
O1W O 0.521(2) 0.9560(12) 0.972(2) 0.299(9) Uiso 0.50 1 d P C 1
H1W1 H 0.5800 0.9454 0.9774 0.359 Uiso 0.50 1 d PR C 1
H2W1 H 0.4909 0.9269 0.9560 0.359 Uiso 0.50 1 d PR C 1
O1WA O 0.584(2) 0.9994(14) 0.034(2) 0.299(9) Uiso 0.50 1 d P D 2
H2WA H 0.6087 1.0300 0.0172 0.359 Uiso 0.50 1 d PR D 2
H1WA H 0.5370 1.0033 0.0858 0.359 Uiso 0.50 1 d PR D 2

loop_
_atom_site_aniso_label
_atom_site_aniso_U_11
_atom_site_aniso_U_22
_atom_site_aniso_U_33
_atom_site_aniso_U_23
_atom_site_aniso_U_13
_atom_site_aniso_U_12
I1 0.1514(8) 0.1868(10) 0.0624(4) 0.000 0.000 -0.0554(8)
Cu1 0.0769(7) 0.0886(8) 0.0627(6) 0.000 0.000 -0.0137(7)
N1 0.084(4) 0.057(3) 0.090(4) -0.006(3) -0.018(3) -0.007(3)
P1 0.0681(10) 0.0659(10) 0.0674(9) -0.0066(8) 0.0048(7) -0.0053(8)
O1 0.059(2) 0.064(2) 0.065(2) -0.006(2) 0.0101(19) -0.0091(19)
O2 0.065(3) 0.070(3) 0.072(3) -0.009(2) 0.013(2) -0.007(2)
C1 0.066(4) 0.056(3) 0.058(3) -0.001(3) 0.006(3) -0.001(3)
C2 0.091(5) 0.067(4) 0.061(4) 0.007(3) 0.008(4) -0.005(4)
C3 0.092(5) 0.086(5) 0.053(4) 0.009(3) 0.001(3) 0.008(4)
C4 0.069(4) 0.080(4) 0.060(4) 0.003(3) -0.001(3) -0.004(3)
C5 0.103(6) 0.100(5) 0.062(4) -0.002(4) -0.015(4) 0.003(5)
C6 0.093(6) 0.095(5) 0.096(6) -0.016(4) -0.035(4) -0.007(4)
C7 0.076(5) 0.091(5) 0.091(5) -0.001(4) -0.005(4) -0.024(4)
C8 0.072(4) 0.080(4) 0.069(4) 0.002(3) -0.001(3) -0.005(3)
C9 0.065(4) 0.057(3) 0.055(3) 0.001(3) 0.000(3) 0.004(3)
C10 0.054(4) 0.064(4) 0.061(3) -0.005(3) 0.004(3) 0.004(3)
C11 0.053(3) 0.068(4) 0.050(3) 0.002(3) 0.007(3) 0.004(3)
C12 0.053(4) 0.083(4) 0.061(4) -0.002(3) 0.013(3) -0.010(3)
C13 0.097(6) 0.107(6) 0.053(4) -0.007(4) 0.013(3) -0.002(5)
C14 0.089(5) 0.125(6) 0.052(4) 0.011(4) 0.009(3) 0.002(5)
C15 0.065(4) 0.092(5) 0.066(4) 0.029(4) 0.003(3) 0.009(3)
C16 0.097(6) 0.116(7) 0.100(6) 0.037(6) 0.010(5) 0.017(5)
C17 0.100(6) 0.091(6) 0.129(7) 0.052(6) 0.018(5) 0.016(5)
C18 0.084(5) 0.068(5) 0.116(6) 0.010(4) 0.006(4) 0.009(4)
C19 0.061(4) 0.075(4) 0.076(4) 0.005(4) 0.004(3) -0.003(3)
C20 0.049(3) 0.068(4) 0.066(4) 0.009(3) 0.006(3) -0.002(3)
C27 0.108(13) 0.084(11) 0.094(10) 0.023(8) -0.026(9) -0.004(10)
C28 0.102(14) 0.049(13) 0.17(2) 0.016(11) 0.028(13) 0.010(8)
C21 0.088(5) 0.063(6) 0.103(6) -0.006(6) -0.016(5) 0.000(6)
C22 0.080(6) 0.073(6) 0.122(7) -0.012(7) -0.018(5) -0.006(6)
C23 0.095(6) 0.075(6) 0.152(7) -0.011(7) -0.039(6) -0.004(6)
C24 0.114(6) 0.084(8) 0.160(8) 0.009(7) -0.053(6) 0.007(7)
C25 0.126(7) 0.098(7) 0.129(8) 0.011(7) -0.046(5) 0.011(7)
C26 0.106(6) 0.073(6) 0.108(7) 0.005(6) -0.022(5) 0.010(6)
C29 0.063(6) 0.067(6) 0.137(7) 0.001(6) -0.005(6) 0.010(5)
C30 0.072(7) 0.070(6) 0.177(8) 0.004(7) -0.011(8) 0.004(5)
C31 0.072(7) 0.080(7) 0.189(9) -0.016(6) -0.023(7) -0.009(5)
C32 0.089(8) 0.085(7) 0.166(8) -0.025(6) -0.027(7) -0.015(6)
C33 0.077(8) 0.079(6) 0.128(6) -0.030(5) -0.012(6) -0.002(5)
C34 0.059(6) 0.072(6) 0.116(6) -0.011(5) -0.009(5) 0.004(5)
C27A 0.116(9) 0.069(14) 0.130(10) 0.019(9) -0.004(8) 0.005(10)
C28A 0.097(9) 0.062(10) 0.142(8) 0.019(7) -0.003(8) 0.011(8)
C21A 0.102(7) 0.068(8) 0.112(8) -0.005(8) -0.015(7) 0.001(8)
C22A 0.100(7) 0.074(7) 0.131(8) 0.006(8) -0.022(6) 0.001(7)
C23A 0.116(8) 0.074(8) 0.154(9) 0.022(8) -0.044(6) -0.002(8)
C24A 0.138(8) 0.094(9) 0.146(8) 0.019(9) -0.046(8) -0.001(9)
C25A 0.132(9) 0.085(8) 0.127(9) 0.023(8) -0.027(7) 0.022(9)
C26A 0.114(8) 0.066(9) 0.125(9) 0.021(8) -0.018(6) 0.008(9)
C29A 0.065(7) 0.064(7) 0.148(7) -0.001(6) -0.004(7) 0.000(6)
C30A 0.061(7) 0.066(6) 0.171(9) -0.005(7) -0.014(8) -0.005(6)
C31A 0.084(9) 0.075(8) 0.171(9) -0.017(8) -0.022(9) -0.012(6)
C32A 0.089(10) 0.084(9) 0.148(9) -0.031(7) -0.011(8) -0.012(7)
C33A 0.064(9) 0.077(7) 0.127(7) -0.024(7) -0.008(7) -0.004(6)
C34A 0.060(7) 0.064(7) 0.125(7) -0.008(6) -0.013(7) -0.003(6)
C35 0.100(10) 0.142(8) 0.121(9) 0.019(8) -0.006(8) -0.009(8)
C36 0.091(8) 0.121(10) 0.143(9) 0.032(9) -0.015(8) -0.007(7)
C37 0.096(10) 0.128(8) 0.164(10) 0.038(9) -0.016(8) -0.014(8)
C38 0.118(10) 0.126(8) 0.132(10) 0.029(8) 0.009(9) -0.015(8)
C39 0.124(8) 0.131(11) 0.103(9) 0.030(9) -0.006(7) -0.013(7)
C40 0.127(10) 0.140(9) 0.097(8) 0.011(9) 0.007(8) -0.016(8)
C35A 0.100(8) 0.141(9) 0.138(9) 0.036(9) -0.011(8) -0.015(8)
C36A 0.095(8) 0.137(10) 0.157(9) 0.045(10) -0.018(9) -0.006(8)
C37A 0.104(11) 0.129(8) 0.157(10) 0.035(8) -0.003(9) -0.005(7)
C38A 0.114(9) 0.129(9) 0.109(9) 0.009(9) -0.007(8) -0.016(8)
C39A 0.115(8) 0.129(10) 0.085(8) 0.002(9) -0.003(7) -0.033(8)
C40A 0.105(10) 0.144(8) 0.104(9) 0.015(8) -0.003(8) -0.031(7)

loop_
_atom_type_symbol
_atom_type_description
_atom_type_scat_dispersion_real
_atom_type_scat_dispersion_imag
_atom_type_scat_source
C C 0.0033 0.0016 'International Tables Vol C Tables 4.2.6.8 and 6.1.1.4'
H H 0.0000 0.0000 'International Tables Vol C Tables 4.2.6.8 and 6.1.1.4'
Cu Cu 0.3201 1.2651 'International Tables Vol C Tables 4.2.6.8 and 6.1.1.4'
I I -0.4742 1.8119 'International Tables Vol C Tables 4.2.6.8 and 6.1.1.4'
N N 0.0061 0.0033 'International Tables Vol C Tables 4.2.6.8 and 6.1.1.4'
P P 0.1023 0.0942 'International Tables Vol C Tables 4.2.6.8 and 6.1.1.4'
O O 0.0106 0.0060 'International Tables Vol C Tables 4.2.6.8 and 6.1.1.4'

loop_
_geom_angle_atom_site_label_1
_geom_angle_atom_site_label_2
_geom_angle_atom_site_label_3
_geom_angle
_geom_angle_site_symmetry_1
_geom_angle_site_symmetry_3
P1 Cu1 P1 109.18(9) . 4_775
P1 Cu1 I1 125.41(4) . .
P1 Cu1 I1 125.41(4) 4_775 .
C34 N1 C21 119.0(10) . .
C21 N1 C34A 118.2(13) . .
C34 N1 C21A 110.6(11) . .
C34A N1 C21A 111.9(13) . .
C34 N1 P1 117.8(9) . .
C21 N1 P1 122.3(6) . .
C34A N1 P1 117.7(12) . .
C21A N1 P1 128.5(8) . .
O1 P1 O2 100.2(2) . .
O1 P1 N1 109.2(3) . .
O2 P1 N1 100.1(3) . .
O1 P1 Cu1 109.59(16) . .
O2 P1 Cu1 124.00(17) . .
N1 P1 Cu1 112.48(19) . .
C1 O1 P1 124.4(4) . .
C12 O2 P1 115.4(4) . .
O1 C1 C10 120.8(5) . .
O1 C1 C2 116.2(5) . .
C10 C1 C2 122.9(6) . .
C3 C2 C1 118.8(6) . .
C3 C2 H2A 120.6 . .
C1 C2 H2A 120.6 . .
C2 C3 C4 122.4(6) . .
C2 C3 H3A 118.8 . .
C4 C3 H3A 118.8 . .
C3 C4 C9 119.0(6) . .
C3 C4 C5 122.8(6) . .
C9 C4 C5 118.2(6) . .
C6 C5 C4 121.1(7) . .
C6 C5 H5A 119.4 . .
C4 C5 H5A 119.4 . .
C5 C6 C7 120.4(7) . .
C5 C6 H6A 119.8 . .
C7 C6 H6A 119.8 . .
C8 C7 C6 119.4(7) . .
C8 C7 H7A 120.3 . .
C6 C7 H7A 120.3 . .
C7 C8 C9 122.2(6) . .
C7 C8 H8A 118.9 . .
C9 C8 H8A 118.9 . .
C8 C9 C4 118.5(6) . .
C8 C9 C10 121.9(5) . .
C4 C9 C10 119.6(5) . .
C1 C10 C9 116.9(5) . .
C1 C10 C11 120.1(5) . .
C9 C10 C11 122.9(5) . .
C12 C11 C20 117.1(5) . .
C12 C11 C10 120.2(5) . .
C20 C11 C10 122.6(5) . .
C11 C12 C13 124.2(6) . .
C11 C12 O2 119.5(5) . .
C13 C12 O2 116.3(6) . .
C14 C13 C12 119.6(7) . .
C14 C13 H13A 120.2 . .
C12 C13 H13A 120.2 . .
C13 C14 C15 120.1(6) . .
C13 C14 H14A 120.0 . .
C15 C14 H14A 120.0 . .
C16 C15 C14 119.2(7) . .
C16 C15 C20 120.3(7) . .
C14 C15 C20 120.4(6) . .
C17 C16 C15 119.8(8) . .
C17 C16 H16A 120.1 . .
C15 C16 H16A 120.1 . .
C16 C17 C18 119.1(7) . .
C16 C17 H17A 120.5 . .
C18 C17 H17A 120.5 . .
C19 C18 C17 121.7(8) . .
C19 C18 H18A 119.2 . .
C17 C18 H18A 119.2 . .
C18 C19 C20 120.8(7) . .
C18 C19 H19A 119.6 . .
C20 C19 H19A 119.6 . .
C19 C20 C15 118.2(6) . .
C19 C20 C11 123.2(5) . .
C15 C20 C11 118.5(6) . .
C28 C27 C26 133.7(13) . .
C28 C27 H27A 113.2 . .
C26 C27 H27A 113.2 . .
C27 C28 C29 119.9(13) . .
C27 C28 H28A 120.0 . .
C29 C28 H28A 120.0 . .
C22 C21 C26 120.0 . .
C22 C21 N1 125.9(6) . .
C26 C21 N1 114.1(6) . .
C21 C22 C23 120.0 . .
C21 C22 H22A 120.0 . .
C23 C22 H22A 120.0 . .
C24 C23 C22 120.0 . .
C24 C23 H23A 120.0 . .
C22 C23 H23A 120.0 . .
C23 C24 C25 120.0 . .
C23 C24 H24A 120.0 . .
C25 C24 H24A 120.0 . .
C26 C25 C24 120.0 . .
C26 C25 H25A 120.0 . .
C24 C25 H25A 120.0 . .
C25 C26 C21 120.0 . .
C25 C26 C27 119.0(8) . .
C21 C26 C27 120.3(8) . .
C30 C29 C34 120.0 . .
C30 C29 C28 114.0(9) . .
C34 C29 C28 126.0(9) . .
C31 C30 C29 120.0 . .
C31 C30 H30A 120.0 . .
C29 C30 H30A 120.0 . .
C32 C31 C30 120.0 . .
C32 C31 H31A 120.0 . .
C30 C31 H31A 120.0 . .
C31 C32 C33 120.0 . .
C31 C32 H32A 120.0 . .
C33 C32 H32A 120.0 . .
C34 C33 C32 120.0 . .
C34 C33 H33A 120.0 . .
C32 C33 H33A 120.0 . .
C33 C34 C29 120.0 . .
C33 C34 N1 125.0(8) . .
C29 C34 N1 115.0(8) . .
C28A C27A C26A 136(3) . .
C28A C27A H27B 111.8 . .
C26A C27A H27B 111.8 . .
C27A C28A C29A 123(3) . .
C27A C28A H28B 118.6 . .
C29A C28A H28B 118.6 . .
C22A C21A C26A 120.0 . .
C22A C21A N1 113.8(11) . .
C26A C21A N1 125.8(11) . .
C21A C22A C23A 120.0 . .
C21A C22A H22B 120.0 . .
C23A C22A H22B 120.0 . .
C24A C23A C22A 120.0 . .
C24A C23A H23B 120.0 . .
C22A C23A H23B 120.0 . .
C25A C24A C23A 120.0 . .
C25A C24A H24B 120.0 . .
C23A C24A H24B 120.0 . .
C24A C25A C26A 120.0 . .
C24A C25A H25B 120.0 . .
C26A C25A H25B 120.0 . .
C25A C26A C21A 120.0 . .
C25A C26A C27A 127.4(19) . .
C21A C26A C27A 112.2(19) . .
C30A C29A C34A 120.0 . .
C30A C29A C28A 119.7(14) . .
C34A C29A C28A 120.1(14) . .
C31A C30A C29A 120.0 . .
C31A C30A H30B 120.0 . .
C29A C30A H30B 120.0 . .
C32A C31A C30A 120.0 . .
C32A C31A H31B 120.0 . .
C30A C31A H31B 120.0 . .
C31A C32A C33A 120.0 . .
C31A C32A H32B 120.0 . .
C33A C32A H32B 120.0 . .
C34A C33A C32A 120.0 . .
C34A C33A H33B 120.0 . .
C32A C33A H33B 120.0 . .
C33A C34A C29A 120.0 . .
C33A C34A N1 111.1(12) . .
C29A C34A N1 128.8(12) . .
C36 C35 C40 120.0 . .
C36 C35 H35A 120.0 . .
C40 C35 H35A 120.0 . .
C37 C36 C35 120.0 . .
C37 C36 H36A 120.0 . .
C35 C36 H36A 120.0 . .
C36 C37 C38 120.0 . .
C36 C37 H37A 120.0 . .
C38 C37 H37A 120.0 . .
C39 C38 C37 120.0 . .
C39 C38 H38A 120.0 . .
C37 C38 H38A 120.0 . .
C38 C39 C40 120.0 . .
C38 C39 H39A 120.0 . .
C40 C39 H39A 120.0 . .
C39 C40 C35 120.0 . .
C39 C40 H40A 120.0 . .
C35 C40 H40A 120.0 . .
C36A C35A C40A 120.0 . .
C36A C35A H35B 120.0 . .
C40A C35A H35B 120.0 . .
C35A C36A C37A 120.0 . .
C35A C36A H36B 120.0 . .
C37A C36A H36B 120.0 . .
C36A C37A C38A 120.0 . .
C36A C37A H37B 120.0 . .
C38A C37A H37B 120.0 . .
C39A C38A C37A 120.0 . .
C39A C38A H38B 120.0 . .
C37A C38A H38B 120.0 . .
C38A C39A C40A 120.0 . .
C38A C39A H39B 120.0 . .
C40A C39A H39B 120.0 . .
C39A C40A C35A 120.0 . .
C39A C40A H40B 120.0 . .
C35A C40A H40B 120.0 . .
H1W1 O1W H2W1 102.1 . .
H2WA O1WA H1WA 109.2 . .

loop_
_geom_bond_atom_site_label_1
_geom_bond_atom_site_label_2
_geom_bond_distance
_geom_bond_site_symmetry_2
I1 Cu1 2.4983(12) .
Cu1 P1 2.2294(18) .
Cu1 P1 2.2294(18) 4_775
N1 C34 1.391(8) .
N1 C21 1.443(8) .
N1 C34A 1.482(11) .
N1 C21A 1.521(13) .
N1 P1 1.661(6) .
P1 O1 1.619(4) .
P1 O2 1.637(4) .
O1 C1 1.391(7) .
O2 C12 1.412(7) .
C1 C10 1.394(8) .
C1 C2 1.402(9) .
C2 C3 1.359(9) .
C2 H2A 0.9300 .
C3 C4 1.406(9) .
C3 H3A 0.9300 .
C4 C9 1.415(8) .
C4 C5 1.433(9) .
C5 C6 1.352(11) .
C5 H5A 0.9300 .
C6 C7 1.408(11) .
C6 H6A 0.9300 .
C7 C8 1.363(9) .
C7 H7A 0.9300 .
C8 C9 1.400(8) .
C8 H8A 0.9300 .
C9 C10 1.457(8) .
C10 C11 1.473(8) .
C11 C12 1.357(8) .
C11 C20 1.448(8) .
C12 C13 1.397(9) .
C13 C14 1.351(10) .
C13 H13A 0.9300 .
C14 C15 1.409(10) .
C14 H14A 0.9300 .
C15 C16 1.406(10) .
C15 C20 1.423(8) .
C16 C17 1.389(12) .
C16 H16A 0.9300 .
C17 C18 1.398(12) .
C17 H17A 0.9300 .
C18 C19 1.365(9) .
C18 H18A 0.9300 .
C19 C20 1.392(8) .
C19 H19A 0.9300 .
C27 C28 1.317(5) .
C27 C26 1.517(5) .
C27 H27A 0.9300 .
C28 C29 1.518(5) .
C28 H28A 0.9300 .
C21 C22 1.3900 .
C21 C26 1.3900 .
C22 C23 1.3900 .
C22 H22A 0.9300 .
C23 C24 1.3900 .
C23 H23A 0.9300 .
C24 C25 1.3900 .
C24 H24A 0.9300 .
C25 C26 1.3900 .
C25 H25A 0.9300 .
C29 C30 1.3900 .
C29 C34 1.3900 .
C30 C31 1.3900 .
C30 H30A 0.9300 .
C31 C32 1.3900 .
C31 H31A 0.9300 .
C32 C33 1.3900 .
C32 H32A 0.9300 .
C33 C34 1.3900 .
C33 H33A 0.9300 .
C27A C28A 1.320(5) .
C27A C26A 1.518(5) .
C27A H27B 0.9300 .
C28A C29A 1.517(5) .
C28A H28B 0.9300 .
C21A C22A 1.3900 .
C21A C26A 1.3900 .
C22A C23A 1.3900 .
C22A H22B 0.9300 .
C23A C24A 1.3900 .
C23A H23B 0.9300 .
C24A C25A 1.3900 .
C24A H24B 0.9300 .
C25A C26A 1.3900 .
C25A H25B 0.9300 .
C29A C30A 1.3900 .
C29A C34A 1.3900 .
C30A C31A 1.3900 .
C30A H30B 0.9300 .
C31A C32A 1.3900 .
C31A H31B 0.9300 .
C32A C33A 1.3900 .
C32A H32B 0.9300 .
C33A C34A 1.3900 .
C33A H33B 0.9300 .
C35 C36 1.3900 .
C35 C40 1.3900 .
C35 H35A 0.9300 .
C36 C37 1.3900 .
C36 H36A 0.9300 .
C37 C38 1.3900 .
C37 H37A 0.9300 .
C38 C39 1.3900 .
C38 H38A 0.9300 .
C39 C40 1.3900 .
C39 H39A 0.9300 .
C40 H40A 0.9300 .
C35A C36A 1.3900 .
C35A C40A 1.3900 .
C35A H35B 0.9300 .
C36A C37A 1.3900 .
C36A H36B 0.9300 .
C37A C38A 1.3900 .
C37A H37B 0.9300 .
C38A C39A 1.3900 .
C38A H38B 0.9300 .
C39A C40A 1.3900 .
C39A H39B 0.9300 .
C40A H40B 0.9300 .
O1W H1W1 0.8500 .
O1W H2W1 0.8500 .
O1WA H2WA 0.8500 .
O1WA H1WA 0.8500 .
